data_4108106
loop_
_publ_author_name
'Liang Deng'
'R. H. Holm'

_publ_section_title
;
 Stabilization of Fully Reduced Iron-Sulfur Clusters by Carbene Ligation:
 The [FenSn]0 Oxidation Levels (n= 4, 8)
;
_journal_name_full 'Journal of the American Chemical Society'
_journal_page_first 9878
_journal_page_last 9886
_journal_paper_doi 10.1021/ja802111w
_journal_volume 130
_journal_year 2008
_chemical_formula_sum 'C30 H75 Cl2 Fe7 P5 S6'
_chemical_formula_weight 1244.96
_chemical_name_systematic
; 
 ? 
;
_space_group_IT_number 2
_symmetry_cell_setting triclinic
_symmetry_space_group_name_Hall '-P 1'
_symmetry_space_group_name_H-M 'P -1'
_atom_sites_solution_hydrogens geom
_atom_sites_solution_primary direct
_atom_sites_solution_secondary difmap
_audit_creation_method SHELXL-97
_cell_angle_alpha 98.337(4)
_cell_angle_beta 95.007(4)
_cell_angle_gamma 100.011(4)
_cell_formula_units_Z 2
_cell_length_a 12.213(3)
_cell_length_b 12.858(3)
_cell_length_c 17.607(4)
_cell_measurement_temperature 183(2)
_cell_volume 2676.0(11)
_computing_structure_refinement 'SHELXL-97 (Sheldrick, 1997)'
_computing_structure_solution 'SHELXS-97 (Sheldrick, 1990)'
_diffrn_ambient_temperature 183(2)
_diffrn_measured_fraction_theta_full 0.990
_diffrn_measured_fraction_theta_max 0.990
_diffrn_radiation_monochromator graphite
_diffrn_radiation_source 'fine-focus sealed tube'
_diffrn_radiation_type MoK\a
_diffrn_radiation_wavelength 0.71073
_diffrn_reflns_av_R_equivalents 0.0481
_diffrn_reflns_av_sigmaI/netI 0.0574
_diffrn_reflns_limit_h_max 14
_diffrn_reflns_limit_h_min -13
_diffrn_reflns_limit_k_max 15
_diffrn_reflns_limit_k_min -15
_diffrn_reflns_limit_l_max 20
_diffrn_reflns_limit_l_min -20
_diffrn_reflns_number 15151
_diffrn_reflns_theta_full 25.01
_diffrn_reflns_theta_max 25.01
_diffrn_reflns_theta_min 1.18
_exptl_absorpt_coefficient_mu 2.348
_exptl_absorpt_correction_T_max 0.8916
_exptl_absorpt_correction_T_min 0.4535
_exptl_absorpt_correction_type SADABS
_exptl_crystal_colour BLACK
_exptl_crystal_density_diffrn 1.545
_exptl_crystal_description BLOCK
_exptl_crystal_F_000 1284
_exptl_crystal_size_max 0.40
_exptl_crystal_size_mid 0.40
_exptl_crystal_size_min 0.05
_refine_diff_density_max 1.251
_refine_diff_density_min -0.640
_refine_diff_density_rms 0.124
_refine_ls_extinction_method none
_refine_ls_goodness_of_fit_ref 0.982
_refine_ls_hydrogen_treatment mixed
_refine_ls_matrix_type full
_refine_ls_number_parameters 505
_refine_ls_number_reflns 9360
_refine_ls_number_restraints 23
_refine_ls_restrained_S_all 0.991
_refine_ls_R_factor_all 0.0618
_refine_ls_R_factor_gt 0.0504
_refine_ls_shift/su_max 0.107
_refine_ls_shift/su_mean 0.005
_refine_ls_structure_factor_coef Fsqd
_refine_ls_weighting_details 'calc w=1/[\s^2^(Fo^2^)+(0.0931P)^2^+0.0000P] where P=(Fo^2^+2Fc^2^)/3'
_refine_ls_weighting_scheme calc
_refine_ls_wR_factor_gt 0.1396
_refine_ls_wR_factor_ref 0.1476
_reflns_number_gt 7297
_reflns_number_total 9360
_reflns_threshold_expression >2sigma(I)
_cod_data_source_file ja802111w-file003_1.cif
_cod_data_source_block 3
_cod_original_cell_volume 2676.1(10)
_cod_database_code 4108106

loop_
_symmetry_equiv_pos_as_xyz
'x, y, z'
'-x, -y, -z'

loop_
_atom_site_label
_atom_site_type_symbol
_atom_site_fract_x
_atom_site_fract_y
_atom_site_fract_z
_atom_site_U_iso_or_equiv
_atom_site_adp_type
_atom_site_occupancy
_atom_site_symmetry_multiplicity
_atom_site_calc_flag
_atom_site_refinement_flags
_atom_site_disorder_assembly
_atom_site_disorder_group
Fe1 Fe 0.24780(5) 0.22905(5) 0.19200(4) 0.03547(18) Uani 1 1 d . A .
Fe2 Fe 0.21074(6) 0.33720(6) 0.08649(4) 0.03981(19) Uani 1 1 d . . .
Fe3 Fe 0.41126(6) 0.33861(6) 0.28799(4) 0.04150(19) Uani 1 1 d . . .
Fe4 Fe 0.07323(6) 0.20610(5) 0.26716(4) 0.03657(18) Uani 1 1 d . . .
Fe5 Fe 0.31043(5) 0.46476(5) 0.21350(4) 0.03420(17) Uani 1 1 d . A .
Fe6 Fe 0.21987(5) 0.37854(5) 0.33154(3) 0.03458(17) Uani 1 1 d . . .
Fe7 Fe 0.08879(5) 0.37885(5) 0.19987(3) 0.03115(17) Uani 1 1 d . . .
S1 S 0.38654(10) 0.33353(10) 0.15262(7) 0.0378(3) Uani 1 1 d . . .
S2 S 0.25303(11) 0.21125(10) 0.31413(7) 0.0401(3) Uani 1 1 d . . .
S3 S 0.07540(10) 0.21206(9) 0.13929(7) 0.0365(3) Uani 1 1 d . . .
S4 S 0.37138(10) 0.49977(10) 0.33765(7) 0.0396(3) Uani 1 1 d . . .
S5 S 0.03739(10) 0.36595(10) 0.31535(6) 0.0386(3) Uani 1 1 d . . .
S6 S 0.17357(10) 0.49890(10) 0.13744(7) 0.0386(3) Uani 1 1 d . . .
Cl1 Cl 0.20583(14) 0.30106(13) -0.04170(7) 0.0634(4) Uani 1 1 d . . .
Cl2 Cl 0.57876(13) 0.31253(14) 0.33181(9) 0.0679(4) Uani 1 1 d . . .
P1 P 0.28701(14) 0.07104(12) 0.13715(9) 0.0544(4) Uani 1 1 d D . .
P2 P -0.05372(14) 0.06642(13) 0.30269(10) 0.0627(4) Uani 1 1 d D . .
P3 P 0.42662(12) 0.61448(11) 0.19430(9) 0.0520(4) Uani 1 1 d D . .
P4 P 0.21719(12) 0.41276(12) 0.46127(7) 0.0497(4) Uani 1 1 d . . .
P5 P -0.08243(10) 0.40804(10) 0.15903(7) 0.0357(3) Uani 1 1 d . . .
C1 C 0.1817(8) -0.0509(6) 0.1355(5) 0.116(4) Uani 1 1 d D A .
H1A H 0.2167 -0.1141 0.1223 0.139 Uiso 1 1 calc R . .
H1B H 0.1587 -0.0517 0.1879 0.139 Uiso 1 1 calc R . .
C2 C 0.0785(7) -0.0610(7) 0.0788(7) 0.155(6) Uani 1 1 d D . .
H2A H 0.0269 -0.1278 0.0808 0.233 Uiso 1 1 calc R A .
H2B H 0.1001 -0.0616 0.0265 0.233 Uiso 1 1 calc R . .
H2C H 0.0415 -0.0002 0.0925 0.233 Uiso 1 1 calc R . .
C3 C 0.3177(7) 0.0671(5) 0.0375(3) 0.086(2) Uani 1 1 d D A .
H3A H 0.2538 0.0859 0.0074 0.104 Uiso 1 1 calc R . .
H3B H 0.3839 0.1235 0.0368 0.104 Uiso 1 1 calc R . .
C4 C 0.3407(9) -0.0391(6) -0.0044(5) 0.127(4) Uani 1 1 d D . .
H4A H 0.3567 -0.0311 -0.0571 0.191 Uiso 1 1 calc R A .
H4B H 0.2748 -0.0957 -0.0065 0.191 Uiso 1 1 calc R . .
H4C H 0.4052 -0.0583 0.0236 0.191 Uiso 1 1 calc R . .
C5 C 0.4285(9) 0.0525(13) 0.1728(8) 0.069(4) Uani 0.50 1 d PD A 1
H5A H 0.4472 -0.0087 0.1387 0.082 Uiso 0.50 1 calc PR A 1
H5B H 0.4832 0.1171 0.1682 0.082 Uiso 0.50 1 calc PR A 1
C6 C 0.4429(14) 0.0322(12) 0.2565(7) 0.081(4) Uani 0.50 1 d PD A 1
H6A H 0.5200 0.0238 0.2701 0.121 Uiso 0.50 1 calc PR A 1
H6B H 0.3912 -0.0332 0.2616 0.121 Uiso 0.50 1 calc PR A 1
H6C H 0.4266 0.0930 0.2912 0.121 Uiso 0.50 1 calc PR A 1
C5' C 0.3770(13) 0.0017(13) 0.1947(10) 0.084(5) Uani 0.50 1 d PD A 2
H5'A H 0.3534 0.0004 0.2470 0.101 Uiso 0.50 1 calc PR A 2
H5'B H 0.3730 -0.0728 0.1690 0.101 Uiso 0.50 1 calc PR A 2
C6' C 0.4957(14) 0.0666(16) 0.1994(13) 0.109(7) Uani 0.50 1 d PD A 2
H6'A H 0.5477 0.0345 0.2300 0.163 Uiso 0.50 1 calc PR A 2
H6'B H 0.4976 0.1404 0.2240 0.163 Uiso 0.50 1 calc PR A 2
H6'C H 0.5177 0.0664 0.1472 0.163 Uiso 0.50 1 calc PR A 2
C7 C -0.1222(9) -0.0447(7) 0.2337(5) 0.149(5) Uani 1 1 d D . .
H7A H -0.0654 -0.0815 0.2105 0.179 Uiso 1 1 calc R . .
H7B H -0.1692 -0.0958 0.2600 0.179 Uiso 1 1 calc R . .
C8 C -0.1932(10) -0.0140(8) 0.1717(7) 0.140(4) Uani 1 1 d D . .
H8A H -0.2300 -0.0782 0.1354 0.210 Uiso 1 1 calc R . .
H8B H -0.1466 0.0347 0.1442 0.210 Uiso 1 1 calc R . .
H8C H -0.2500 0.0220 0.1942 0.210 Uiso 1 1 calc R . .
C9 C -0.0020(9) 0.0072(8) 0.3863(5) 0.135(4) Uani 1 1 d D . .
H9A H 0.0228 0.0645 0.4316 0.162 Uiso 1 1 calc R . .
H9B H -0.0640 -0.0449 0.3999 0.162 Uiso 1 1 calc R . .
C10 C 0.0947(7) -0.0489(7) 0.3682(6) 0.111(3) Uani 1 1 d D . .
H10A H 0.1204 -0.0782 0.4135 0.166 Uiso 1 1 calc R . .
H10B H 0.1564 0.0026 0.3550 0.166 Uiso 1 1 calc R . .
H10C H 0.0697 -0.1071 0.3244 0.166 Uiso 1 1 calc R . .
C11 C -0.1658(8) 0.1210(8) 0.3542(7) 0.170(6) Uani 1 1 d D . .
H11A H -0.1275 0.1797 0.3957 0.204 Uiso 1 1 calc R . .
H11B H -0.2084 0.1539 0.3168 0.204 Uiso 1 1 calc R . .
C12 C -0.2504(14) 0.0488(15) 0.3903(10) 0.314(13) Uani 1 1 d D . .
H12A H -0.3022 0.0905 0.4139 0.471 Uiso 1 1 calc R . .
H12B H -0.2114 0.0180 0.4300 0.471 Uiso 1 1 calc R . .
H12C H -0.2923 -0.0089 0.3503 0.471 Uiso 1 1 calc R . .
C13 C 0.4104(7) 0.7300(10) 0.2631(10) 0.058(4) Uani 0.50 1 d PD B 1
H13A H 0.4425 0.7219 0.3150 0.069 Uiso 0.50 1 calc PR B 1
H13B H 0.4551 0.7949 0.2491 0.069 Uiso 0.50 1 calc PR B 1
C13' C 0.4063(17) 0.7429(11) 0.243(2) 0.33(3) Uani 0.50 1 d PD B 2
H13C H 0.4618 0.7648 0.2899 0.392 Uiso 0.50 1 calc PR B 2
H13D H 0.4233 0.7963 0.2088 0.392 Uiso 0.50 1 calc PR B 2
C14 C 0.2913(6) 0.7481(5) 0.2682(5) 0.086(2) Uani 1 1 d D . .
H14A H 0.2920 0.8114 0.3068 0.129 Uiso 1 1 calc R B 1
H14B H 0.2461 0.6854 0.2834 0.129 Uiso 1 1 calc R B 1
H14C H 0.2591 0.7593 0.2177 0.129 Uiso 1 1 calc R B 1
C15 C 0.5777(6) 0.6099(8) 0.2133(11) 0.051(4) Uani 0.50 1 d PD B 1
H15A H 0.5861 0.5691 0.2563 0.061 Uiso 0.50 1 calc PR B 1
H15B H 0.5986 0.5676 0.1670 0.061 Uiso 0.50 1 calc PR B 1
C15' C 0.592(2) 0.6095(15) 0.2427(15) 0.122(12) Uani 0.50 1 d PD B 2
H15C H 0.5932 0.6026 0.2980 0.146 Uiso 0.50 1 calc PR B 2
H15D H 0.6192 0.5480 0.2150 0.146 Uiso 0.50 1 calc PR B 2
C16 C 0.6637(7) 0.7136(6) 0.2331(6) 0.115(3) Uani 1 1 d D . .
H16A H 0.7352 0.6984 0.2541 0.173 Uiso 1 1 calc R B 1
H16B H 0.6374 0.7636 0.2716 0.173 Uiso 1 1 calc R B 1
H16C H 0.6739 0.7454 0.1863 0.173 Uiso 1 1 calc R B 1
C17 C 0.4230(19) 0.6632(13) 0.1019(7) 0.069(6) Uani 0.50 1 d PD B 1
H17A H 0.3486 0.6805 0.0884 0.082 Uiso 0.50 1 calc PR B 1
H17B H 0.4801 0.7292 0.1058 0.082 Uiso 0.50 1 calc PR B 1
C18 C 0.4465(13) 0.5768(12) 0.0388(9) 0.084(5) Uani 0.50 1 d PD B 1
H18A H 0.4446 0.6029 -0.0108 0.126 Uiso 0.50 1 calc PR B 1
H18B H 0.3893 0.5119 0.0347 0.126 Uiso 0.50 1 calc PR B 1
H18C H 0.5205 0.5604 0.0522 0.126 Uiso 0.50 1 calc PR B 1
C17' C 0.423(2) 0.6252(16) 0.0914(6) 0.083(8) Uani 0.50 1 d PD B 2
H17C H 0.4473 0.5608 0.0652 0.100 Uiso 0.50 1 calc PR B 2
H17D H 0.3441 0.6207 0.0712 0.100 Uiso 0.50 1 calc PR B 2
C18' C 0.4919(14) 0.7229(12) 0.0648(9) 0.091(5) Uani 0.50 1 d PD B 2
H18D H 0.4810 0.7144 0.0083 0.137 Uiso 0.50 1 calc PR B 2
H18E H 0.5714 0.7286 0.0823 0.137 Uiso 0.50 1 calc PR B 2
H18F H 0.4668 0.7880 0.0869 0.137 Uiso 0.50 1 calc PR B 2
C19 C 0.3507(5) 0.4252(5) 0.5220(3) 0.0614(16) Uani 1 1 d . . .
H19A H 0.4056 0.4836 0.5080 0.074 Uiso 1 1 calc R . .
H19B H 0.3392 0.4463 0.5766 0.074 Uiso 1 1 calc R . .
C20 C 0.3995(6) 0.3263(6) 0.5153(4) 0.0762(19) Uani 1 1 d . . .
H20A H 0.4698 0.3397 0.5496 0.114 Uiso 1 1 calc R . .
H20B H 0.4139 0.3060 0.4618 0.114 Uiso 1 1 calc R . .
H20C H 0.3467 0.2682 0.5302 0.114 Uiso 1 1 calc R . .
C21 C 0.1212(6) 0.3082(6) 0.4962(3) 0.080(2) Uani 1 1 d . . .
H21A H 0.0457 0.3026 0.4686 0.096 Uiso 1 1 calc R . .
H21B H 0.1452 0.2391 0.4813 0.096 Uiso 1 1 calc R . .
C22 C 0.1112(8) 0.3230(8) 0.5845(4) 0.117(3) Uani 1 1 d . . .
H22A H 0.0593 0.2616 0.5961 0.175 Uiso 1 1 calc R . .
H22B H 0.0829 0.3888 0.6000 0.175 Uiso 1 1 calc R . .
H22C H 0.1850 0.3279 0.6130 0.175 Uiso 1 1 calc R . .
C23 C 0.1632(6) 0.5329(6) 0.4954(4) 0.079(2) Uani 1 1 d D . .
H23A H 0.0817 0.5188 0.4789 0.095 Uiso 1 1 calc R . .
H23B H 0.1736 0.5454 0.5526 0.095 Uiso 1 1 calc R . .
C24 C 0.2147(8) 0.6336(6) 0.4685(5) 0.113(3) Uani 1 1 d D . .
H24A H 0.1799 0.6927 0.4902 0.170 Uiso 1 1 calc R . .
H24B H 0.2028 0.6238 0.4120 0.170 Uiso 1 1 calc R . .
H24C H 0.2952 0.6502 0.4858 0.170 Uiso 1 1 calc R . .
C25 C -0.1224(5) 0.5271(4) 0.2112(3) 0.0524(13) Uani 1 1 d . . .
H25A H -0.1933 0.5378 0.1844 0.063 Uiso 1 1 calc R . .
H25B H -0.1369 0.5139 0.2637 0.063 Uiso 1 1 calc R . .
C26 C -0.0356(5) 0.6299(5) 0.2184(3) 0.0606(15) Uani 1 1 d . . .
H26A H -0.0636 0.6895 0.2467 0.091 Uiso 1 1 calc R . .
H26B H -0.0219 0.6451 0.1667 0.091 Uiso 1 1 calc R . .
H26C H 0.0343 0.6213 0.2464 0.091 Uiso 1 1 calc R . .
C27 C -0.1972(4) 0.3006(4) 0.1706(3) 0.0457(12) Uani 1 1 d . . .
H27A H -0.1799 0.2316 0.1469 0.055 Uiso 1 1 calc R . .
H27B H -0.1988 0.2989 0.2265 0.055 Uiso 1 1 calc R . .
C28 C -0.3137(4) 0.3080(5) 0.1363(4) 0.0636(16) Uani 1 1 d . . .
H28A H -0.3679 0.2470 0.1461 0.095 Uiso 1 1 calc R . .
H28B H -0.3148 0.3068 0.0805 0.095 Uiso 1 1 calc R . .
H28C H -0.3335 0.3748 0.1603 0.095 Uiso 1 1 calc R . .
C29 C -0.1081(4) 0.4247(4) 0.0580(3) 0.0404(11) Uani 1 1 d . . .
H29A H -0.1836 0.4419 0.0489 0.049 Uiso 1 1 calc R . .
H29B H -0.0530 0.4862 0.0485 0.049 Uiso 1 1 calc R . .
C30 C -0.1006(5) 0.3270(4) 0.0010(3) 0.0470(12) Uani 1 1 d . . .
H30A H -0.1152 0.3413 -0.0518 0.070 Uiso 1 1 calc R . .
H30B H -0.1563 0.2661 0.0090 0.070 Uiso 1 1 calc R . .
H30C H -0.0255 0.3103 0.0087 0.070 Uiso 1 1 calc R . .

loop_
_atom_site_aniso_label
_atom_site_aniso_U_11
_atom_site_aniso_U_22
_atom_site_aniso_U_33
_atom_site_aniso_U_23
_atom_site_aniso_U_13
_atom_site_aniso_U_12
Fe1 0.0304(4) 0.0409(4) 0.0332(3) 0.0043(3) 0.0022(3) 0.0036(3)
Fe2 0.0365(4) 0.0475(4) 0.0356(4) 0.0073(3) 0.0037(3) 0.0079(3)
Fe3 0.0331(4) 0.0478(4) 0.0412(4) 0.0050(3) -0.0014(3) 0.0057(3)
Fe4 0.0324(4) 0.0401(4) 0.0351(4) 0.0072(3) 0.0027(3) 0.0011(3)
Fe5 0.0293(4) 0.0371(4) 0.0343(3) 0.0049(3) 0.0004(3) 0.0036(3)
Fe6 0.0290(4) 0.0414(4) 0.0299(3) 0.0032(3) 0.0011(3) 0.0006(3)
Fe7 0.0268(3) 0.0352(4) 0.0301(3) 0.0039(3) 0.0024(3) 0.0040(3)
S1 0.0290(6) 0.0435(7) 0.0412(6) 0.0057(5) 0.0070(5) 0.0071(5)
S2 0.0409(7) 0.0438(7) 0.0357(6) 0.0099(5) 0.0002(5) 0.0071(5)
S3 0.0329(6) 0.0371(6) 0.0362(6) 0.0007(5) -0.0020(5) 0.0049(5)
S4 0.0338(6) 0.0434(7) 0.0360(6) 0.0006(5) 0.0001(5) -0.0016(5)
S5 0.0315(6) 0.0496(7) 0.0326(6) 0.0025(5) 0.0052(5) 0.0052(5)
S6 0.0322(6) 0.0410(6) 0.0440(6) 0.0148(5) 0.0017(5) 0.0057(5)
Cl1 0.0677(10) 0.0872(11) 0.0377(7) 0.0085(7) 0.0092(7) 0.0211(8)
Cl2 0.0447(8) 0.0840(11) 0.0714(9) 0.0015(8) -0.0121(7) 0.0206(8)
P1 0.0549(9) 0.0508(8) 0.0570(8) -0.0006(7) 0.0063(7) 0.0161(7)
P2 0.0501(9) 0.0593(10) 0.0783(11) 0.0267(8) 0.0109(8) -0.0055(7)
P3 0.0438(8) 0.0444(8) 0.0658(9) 0.0145(7) 0.0079(7) -0.0025(6)
P4 0.0453(8) 0.0651(9) 0.0323(6) 0.0027(6) 0.0018(6) -0.0014(7)
P5 0.0282(6) 0.0416(7) 0.0368(6) 0.0044(5) 0.0026(5) 0.0070(5)
C1 0.155(9) 0.053(4) 0.136(8) -0.007(5) 0.089(8) -0.007(5)
C2 0.068(6) 0.078(6) 0.288(16) -0.060(8) 0.041(8) -0.009(5)
C3 0.108(6) 0.064(4) 0.081(5) -0.015(4) 0.039(5) 0.009(4)
C4 0.145(9) 0.098(6) 0.124(7) -0.037(6) 0.067(7) 0.000(6)
C5 0.058(10) 0.052(8) 0.093(12) 0.005(8) 0.021(9) 0.003(7)
C6 0.074(10) 0.072(9) 0.094(10) 0.013(8) -0.028(9) 0.025(8)
C5' 0.093(12) 0.091(12) 0.088(11) 0.031(10) 0.017(10) 0.056(10)
C6' 0.081(14) 0.118(16) 0.115(16) 0.000(12) -0.013(12) 0.013(13)
C7 0.154(11) 0.101(7) 0.154(10) -0.022(7) 0.043(9) -0.057(7)
C8 0.146(10) 0.102(8) 0.150(9) 0.025(7) -0.049(8) -0.004(7)
C9 0.170(12) 0.118(8) 0.111(7) 0.055(6) 0.012(8) -0.017(7)
C10 0.078(6) 0.096(6) 0.179(9) 0.084(6) 0.017(6) 0.022(5)
C11 0.125(9) 0.208(12) 0.146(10) 0.050(9) 0.057(8) -0.089(9)
C12 0.27(3) 0.43(4) 0.206(19) -0.05(2) 0.022(18) 0.05(3)
C13 0.022(5) 0.034(7) 0.114(11) 0.028(7) -0.013(7) -0.004(4)
C13' 0.47(6) 0.058(15) 0.55(7) 0.09(2) 0.44(6) 0.08(2)
C14 0.067(5) 0.053(4) 0.140(7) 0.004(4) 0.018(5) 0.020(3)
C15 0.028(6) 0.038(7) 0.091(14) 0.027(6) 0.007(6) 0.004(5)
C15' 0.15(2) 0.099(16) 0.088(16) 0.030(11) 0.009(13) -0.051(14)
C16 0.081(6) 0.115(7) 0.134(8) -0.008(6) 0.012(6) 0.000(5)
C17 0.031(8) 0.059(11) 0.127(16) 0.064(9) 0.008(9) 0.001(7)
C18 0.077(10) 0.122(13) 0.062(9) 0.035(9) 0.032(8) 0.016(9)
C17' 0.086(14) 0.079(16) 0.084(13) 0.059(11) 0.001(11) -0.021(13)
C18' 0.087(11) 0.113(13) 0.071(9) 0.033(9) 0.012(8) -0.004(9)
C19 0.057(4) 0.078(4) 0.038(3) 0.010(3) -0.008(3) -0.010(3)
C20 0.077(5) 0.090(5) 0.058(4) 0.010(3) -0.016(4) 0.019(4)
C21 0.062(4) 0.124(6) 0.039(3) 0.015(3) 0.007(3) -0.022(4)
C22 0.120(8) 0.163(9) 0.047(4) 0.026(5) 0.014(4) -0.035(6)
C23 0.088(5) 0.099(5) 0.049(3) -0.005(4) 0.013(4) 0.024(4)
C24 0.159(10) 0.097(6) 0.096(6) 0.001(5) 0.057(6) 0.051(6)
C25 0.044(3) 0.061(3) 0.052(3) -0.003(3) 0.005(3) 0.020(3)
C26 0.065(4) 0.054(3) 0.060(3) -0.008(3) 0.011(3) 0.017(3)
C27 0.028(3) 0.060(3) 0.049(3) 0.015(2) 0.003(2) 0.004(2)
C28 0.031(3) 0.080(4) 0.078(4) 0.015(3) 0.004(3) 0.007(3)
C29 0.034(3) 0.043(3) 0.044(3) 0.011(2) -0.001(2) 0.006(2)
C30 0.047(3) 0.054(3) 0.039(3) 0.007(2) -0.001(2) 0.010(2)

loop_
_atom_type_symbol
_atom_type_description
_atom_type_scat_dispersion_real
_atom_type_scat_dispersion_imag
_atom_type_scat_source
C C 0.0033 0.0016 'International Tables Vol C Tables 4.2.6.8 and 6.1.1.4'
H H 0.0000 0.0000 'International Tables Vol C Tables 4.2.6.8 and 6.1.1.4'
S S 0.1246 0.1234 'International Tables Vol C Tables 4.2.6.8 and 6.1.1.4'
Cl Cl 0.1484 0.1585 'International Tables Vol C Tables 4.2.6.8 and 6.1.1.4'
Fe Fe 0.3463 0.8444 'International Tables Vol C Tables 4.2.6.8 and 6.1.1.4'
P P 0.1023 0.0942 'International Tables Vol C Tables 4.2.6.8 and 6.1.1.4'

loop_
_geom_angle_atom_site_label_1
_geom_angle_atom_site_label_2
_geom_angle_atom_site_label_3
_geom_angle
S3 Fe1 S2 111.08(5)
S3 Fe1 S1 121.21(5)
S2 Fe1 S1 119.76(6)
S3 Fe1 P1 99.71(6)
S2 Fe1 P1 101.88(6)
S1 Fe1 P1 96.98(6)
S3 Fe1 Fe2 61.82(4)
S2 Fe1 Fe2 149.37(5)
S1 Fe1 Fe2 59.41(4)
P1 Fe1 Fe2 108.66(5)
S3 Fe1 Fe3 148.38(4)
S2 Fe1 Fe3 60.86(4)
S1 Fe1 Fe3 58.98(4)
P1 Fe1 Fe3 111.80(5)
Fe2 Fe1 Fe3 108.20(4)
S3 Fe1 Fe4 55.67(4)
S2 Fe1 Fe4 55.58(4)
S1 Fe1 Fe4 149.92(5)
P1 Fe1 Fe4 113.10(5)
Fe2 Fe1 Fe4 108.14(3)
Fe3 Fe1 Fe4 106.78(3)
S3 Fe1 Fe5 98.32(4)
S2 Fe1 Fe5 98.10(4)
S1 Fe1 Fe5 49.10(4)
P1 Fe1 Fe5 146.04(5)
Fe2 Fe1 Fe5 56.78(3)
Fe3 Fe1 Fe5 56.32(2)
Fe4 Fe1 Fe5 100.84(3)
S3 Fe1 Fe7 48.37(4)
S2 Fe1 Fe7 95.28(4)
S1 Fe1 Fe7 97.80(4)
P1 Fe1 Fe7 147.81(5)
Fe2 Fe1 Fe7 56.83(2)
Fe3 Fe1 Fe7 100.32(3)
Fe4 Fe1 Fe7 56.48(3)
Fe5 Fe1 Fe7 54.66(2)
S3 Fe1 Fe6 94.68(4)
S2 Fe1 Fe6 48.52(4)
S1 Fe1 Fe6 97.50(4)
P1 Fe1 Fe6 150.32(5)
Fe2 Fe1 Fe6 101.01(3)
Fe3 Fe1 Fe6 56.17(3)
Fe4 Fe1 Fe6 55.91(2)
Fe5 Fe1 Fe6 54.68(2)
Fe7 Fe1 Fe6 54.12(2)
Cl1 Fe2 S6 117.19(6)
Cl1 Fe2 S1 113.13(6)
S6 Fe2 S1 103.70(5)
Cl1 Fe2 S3 113.66(6)
S6 Fe2 S3 102.40(5)
S1 Fe2 S3 105.39(5)
Cl1 Fe2 Fe1 132.05(5)
S6 Fe2 Fe1 110.75(4)
S1 Fe2 Fe1 53.28(4)
S3 Fe2 Fe1 52.12(4)
Cl1 Fe2 Fe5 145.25(6)
S6 Fe2 Fe5 52.45(4)
S1 Fe2 Fe5 53.14(3)
S3 Fe2 Fe5 101.08(4)
Fe1 Fe2 Fe5 69.71(3)
Cl1 Fe2 Fe7 143.77(5)
S6 Fe2 Fe7 52.24(4)
S1 Fe2 Fe7 103.06(4)
S3 Fe2 Fe7 51.72(3)
Fe1 Fe2 Fe7 69.81(3)
Fe5 Fe2 Fe7 61.96(3)
Cl2 Fe3 S4 114.45(6)
Cl2 Fe3 S1 113.46(6)
S4 Fe3 S1 104.20(5)
Cl2 Fe3 S2 115.54(6)
S4 Fe3 S2 103.11(5)
S1 Fe3 S2 104.78(5)
Cl2 Fe3 Fe1 134.93(5)
S4 Fe3 Fe1 110.62(4)
S1 Fe3 Fe1 52.83(4)
S2 Fe3 Fe1 52.00(4)
Cl2 Fe3 Fe5 142.91(6)
S4 Fe3 Fe5 52.77(4)
S1 Fe3 Fe5 53.22(3)
S2 Fe3 Fe5 101.55(4)
Fe1 Fe3 Fe5 69.38(3)
Cl2 Fe3 Fe6 143.20(5)
S4 Fe3 Fe6 52.25(4)
S1 Fe3 Fe6 103.33(4)
S2 Fe3 Fe6 52.34(4)
Fe1 Fe3 Fe6 69.85(3)
Fe5 Fe3 Fe6 62.37(3)
S5 Fe4 S2 104.73(5)
S5 Fe4 S3 103.63(5)
S2 Fe4 S3 105.68(5)
S5 Fe4 P2 111.03(6)
S2 Fe4 P2 113.20(6)
S3 Fe4 P2 117.42(6)
S5 Fe4 Fe1 110.50(4)
S2 Fe4 Fe1 52.99(4)
S3 Fe4 Fe1 52.84(4)
P2 Fe4 Fe1 138.43(5)
S5 Fe4 Fe6 52.82(4)
S2 Fe4 Fe6 53.77(4)
S3 Fe4 Fe6 102.65(4)
P2 Fe4 Fe6 139.83(5)
Fe1 Fe4 Fe6 69.23(3)
S5 Fe4 Fe7 52.66(4)
S2 Fe4 Fe7 102.58(4)
S3 Fe4 Fe7 53.09(3)
P2 Fe4 Fe7 143.93(5)
Fe1 Fe4 Fe7 68.62(3)
Fe6 Fe4 Fe7 61.44(3)
S6 Fe5 S4 137.21(6)
S6 Fe5 S1 110.49(5)
S4 Fe5 S1 110.92(5)
S6 Fe5 P3 91.27(6)
S4 Fe5 P3 90.15(6)
S1 Fe5 P3 102.27(6)
S6 Fe5 Fe3 153.45(5)
S4 Fe5 Fe3 55.50(4)
S1 Fe5 Fe3 57.45(4)
P3 Fe5 Fe3 113.76(5)
S6 Fe5 Fe2 55.41(4)
S4 Fe5 Fe2 153.29(5)
S1 Fe5 Fe2 57.22(4)
P3 Fe5 Fe2 115.04(5)
Fe3 Fe5 Fe2 103.36(3)
S6 Fe5 Fe7 51.67(4)
S4 Fe5 Fe7 107.36(4)
S1 Fe5 Fe7 103.97(4)
P3 Fe5 Fe7 140.31(5)
Fe3 Fe5 Fe7 105.40(3)
Fe2 Fe5 Fe7 59.14(2)
S6 Fe5 Fe6 107.86(4)
S4 Fe5 Fe6 51.38(4)
S1 Fe5 Fe6 103.86(4)
P3 Fe5 Fe6 139.29(5)
Fe3 Fe5 Fe6 58.93(3)
Fe2 Fe5 Fe6 105.30(3)
Fe7 Fe5 Fe6 59.55(2)
S6 Fe5 Fe1 99.56(4)
S4 Fe5 Fe1 100.21(4)
S1 Fe5 Fe1 47.70(4)
P3 Fe5 Fe1 149.97(5)
Fe3 Fe5 Fe1 54.30(3)
Fe2 Fe5 Fe1 53.52(2)
Fe7 Fe5 Fe1 62.82(2)
Fe6 Fe5 Fe1 63.06(2)
S4 Fe6 S5 138.87(6)
S4 Fe6 S2 112.91(6)
S5 Fe6 S2 106.95(5)
S4 Fe6 P4 91.78(5)
S5 Fe6 P4 89.59(5)
S2 Fe6 P4 101.96(6)
S4 Fe6 Fe3 55.53(4)
S5 Fe6 Fe3 153.41(4)
S2 Fe6 Fe3 59.16(4)
P4 Fe6 Fe3 114.61(5)
S4 Fe6 Fe4 154.57(4)
S5 Fe6 Fe4 54.26(4)
S2 Fe6 Fe4 54.62(4)
P4 Fe6 Fe4 111.83(5)
Fe3 Fe6 Fe4 103.82(3)
S4 Fe6 Fe7 108.36(4)
S5 Fe6 Fe7 52.16(4)
S2 Fe6 Fe7 101.72(4)
P4 Fe6 Fe7 139.56(5)
Fe3 Fe6 Fe7 105.64(3)
Fe4 Fe6 Fe7 59.57(3)
S4 Fe6 Fe5 51.91(4)
S5 Fe6 Fe5 109.24(4)
S2 Fe6 Fe5 103.85(4)
P4 Fe6 Fe5 141.56(5)
Fe3 Fe6 Fe5 58.70(3)
Fe4 Fe6 Fe5 106.29(3)
Fe7 Fe6 Fe5 60.09(3)
S4 Fe6 Fe1 99.96(4)
S5 Fe6 Fe1 99.60(4)
S2 Fe6 Fe1 47.15(3)
P4 Fe6 Fe1 149.10(5)
Fe3 Fe6 Fe1 53.97(2)
Fe4 Fe6 Fe1 54.86(2)
Fe7 Fe6 Fe1 62.68(3)
Fe5 Fe6 Fe1 62.26(3)
S6 Fe7 S5 139.57(5)
S6 Fe7 S3 112.95(5)
S5 Fe7 S3 106.28(5)
S6 Fe7 P5 92.51(5)
S5 Fe7 P5 90.31(5)
S3 Fe7 P5 99.56(5)
S6 Fe7 Fe2 55.33(4)
S5 Fe7 Fe2 153.15(5)
S3 Fe7 Fe2 59.51(4)
P5 Fe7 Fe2 113.57(4)
S6 Fe7 Fe4 154.04(4)
S5 Fe7 Fe4 53.97(4)
S3 Fe7 Fe4 54.54(4)
P5 Fe7 Fe4 111.26(4)
Fe2 Fe7 Fe4 103.54(3)
S6 Fe7 Fe6 108.74(4)
S5 Fe7 Fe6 52.04(4)
S3 Fe7 Fe6 101.78(4)
P5 Fe7 Fe6 140.64(4)
Fe2 Fe7 Fe6 105.74(3)
Fe4 Fe7 Fe6 58.99(2)
S6 Fe7 Fe5 51.79(4)
S5 Fe7 Fe5 109.38(4)
S3 Fe7 Fe5 104.63(4)
P5 Fe7 Fe5 142.54(5)
Fe2 Fe7 Fe5 58.89(3)
Fe4 Fe7 Fe5 106.05(3)
Fe6 Fe7 Fe5 60.36(2)
S6 Fe7 Fe1 99.42(4)
S5 Fe7 Fe1 99.92(4)
S3 Fe7 Fe1 47.29(4)
P5 Fe7 Fe1 146.81(4)
Fe2 Fe7 Fe1 53.36(2)
Fe4 Fe7 Fe1 54.90(2)
Fe6 Fe7 Fe1 63.20(2)
Fe5 Fe7 Fe1 62.53(3)
Fe1 S1 Fe5 83.21(5)
Fe1 S1 Fe2 67.30(4)
Fe5 S1 Fe2 69.64(4)
Fe1 S1 Fe3 68.18(4)
Fe5 S1 Fe3 69.32(4)
Fe2 S1 Fe3 121.57(5)
Fe1 S2 Fe6 84.33(5)
Fe1 S2 Fe4 71.43(4)
Fe6 S2 Fe4 71.61(4)
Fe1 S2 Fe3 67.14(4)
Fe6 S2 Fe3 68.50(4)
Fe4 S2 Fe3 124.06(6)
Fe1 S3 Fe7 84.34(5)
Fe1 S3 Fe4 71.49(4)
Fe7 S3 Fe4 72.37(4)
Fe1 S3 Fe2 66.06(4)
Fe7 S3 Fe2 68.77(4)
Fe4 S3 Fe2 123.99(5)
Fe6 S4 Fe5 76.71(5)
Fe6 S4 Fe3 72.22(5)
Fe5 S4 Fe3 71.73(4)
Fe6 S5 Fe7 75.80(4)
Fe6 S5 Fe4 72.92(4)
Fe7 S5 Fe4 73.36(4)
Fe7 S6 Fe5 76.54(5)
Fe7 S6 Fe2 72.43(4)
Fe5 S6 Fe2 72.14(4)
C3 P1 C1 104.8(4)
C3 P1 C5 93.7(5)
C1 P1 C5 111.2(6)
C3 P1 C5' 113.3(6)
C1 P1 C5' 83.3(6)
C5 P1 C5' 30.4(6)
C3 P1 Fe1 114.2(2)
C1 P1 Fe1 117.7(3)
C5 P1 Fe1 112.5(5)
C5' P1 Fe1 119.1(5)
C7 P2 C9 104.7(5)
C7 P2 C11 106.8(5)
C9 P2 C11 94.0(5)
C7 P2 Fe4 121.1(3)
C9 P2 Fe4 115.9(3)
C11 P2 Fe4 110.6(3)
C13' P3 C17 90.7(14)
C13' P3 C13 12.9(16)
C17 P3 C13 103.6(7)
C13' P3 C17' 106.2(15)
C17 P3 C17' 15.6(9)
C13 P3 C17' 119.1(9)
C13' P3 C15 107.3(9)
C17 P3 C15 101.0(9)
C13 P3 C15 103.2(5)
C17' P3 C15 97.8(11)
C13' P3 C15' 101.6(12)
C17 P3 C15' 113.2(9)
C13 P3 C15' 95.3(8)
C17' P3 C15' 110.8(12)
C15 P3 C15' 13.1(11)
C13' P3 Fe5 118.0(6)
C17 P3 Fe5 122.7(7)
C13 P3 Fe5 110.4(4)
C17' P3 Fe5 111.6(6)
C15 P3 Fe5 113.8(3)
C15' P3 Fe5 108.1(3)
C23 P4 C21 102.0(4)
C23 P4 C19 105.2(3)
C21 P4 C19 104.4(3)
C23 P4 Fe6 114.5(2)
C21 P4 Fe6 112.2(2)
C19 P4 Fe6 117.0(2)
C29 P5 C25 102.7(2)
C29 P5 C27 104.1(2)
C25 P5 C27 102.5(3)
C29 P5 Fe7 117.16(16)
C25 P5 Fe7 115.29(19)
C27 P5 Fe7 113.38(17)
C2 C1 P1 114.2(6)
C4 C3 P1 117.1(5)
C6 C5 P1 115.4(9)
C6' C5' P1 105.3(13)
C8 C7 P2 112.6(7)
C10 C9 P2 111.6(6)
C12 C11 P2 120.8(10)
C14 C13 P3 116.1(7)
C14 C13' P3 116.9(9)
C13' C14 C13 15.5(19)
C16 C15 P3 119.9(7)
C16 C15' P3 105.8(14)
C15' C16 C15 20.2(13)
C18 C17 P3 109.5(10)
C18' C17' P3 120.8(12)
C20 C19 P4 114.8(4)
C22 C21 P4 117.2(5)
C24 C23 P4 116.3(5)
C26 C25 P5 114.7(4)
C28 C27 P5 116.6(4)
C30 C29 P5 113.7(3)

loop_
_geom_bond_atom_site_label_1
_geom_bond_atom_site_label_2
_geom_bond_distance
Fe1 S3 2.1869(14)
Fe1 S2 2.1919(14)
Fe1 S1 2.2001(14)
Fe1 P1 2.2671(16)
Fe1 Fe2 2.5321(10)
Fe1 Fe3 2.5630(10)
Fe1 Fe4 2.6020(10)
Fe1 Fe5 2.9538(11)
Fe1 Fe7 2.9616(10)
Fe1 Fe6 2.9752(10)
Fe2 Cl1 2.2307(15)
Fe2 S6 2.2787(14)
Fe2 S1 2.3628(14)
Fe2 S3 2.4420(14)
Fe2 Fe5 2.6345(10)
Fe2 Fe7 2.6414(10)
Fe3 Cl2 2.2205(16)
Fe3 S4 2.2794(14)
Fe3 S1 2.3661(14)
Fe3 S2 2.4294(15)
Fe3 Fe5 2.6262(10)
Fe3 Fe6 2.6326(11)
Fe4 S5 2.2379(14)
Fe4 S2 2.2643(15)
Fe4 S3 2.2660(14)
Fe4 P2 2.3554(16)
Fe4 Fe6 2.6353(10)
Fe4 Fe7 2.6513(10)
Fe5 S6 2.1944(14)
Fe5 S4 2.2019(14)
Fe5 S1 2.2483(13)
Fe5 P3 2.2708(15)
Fe5 Fe7 2.7158(11)
Fe5 Fe6 2.7230(10)
Fe6 S4 2.1861(14)
Fe6 S5 2.1965(14)
Fe6 S2 2.2401(14)
Fe6 P4 2.2670(15)
Fe6 Fe7 2.7009(10)
Fe7 S6 2.1905(14)
Fe7 S5 2.2001(13)
Fe7 S3 2.2244(13)
Fe7 P5 2.2626(14)
P1 C3 1.821(6)
P1 C1 1.842(8)
P1 C5 1.853(9)
P1 C5' 1.854(14)
P2 C7 1.767(7)
P2 C9 1.866(7)
P2 C11 1.885(8)
P3 C13' 1.817(10)
P3 C17 1.826(9)
P3 C13 1.826(13)
P3 C17' 1.834(9)
P3 C15 1.860(8)
P3 C15' 2.14(3)
P4 C23 1.827(7)
P4 C21 1.837(6)
P4 C19 1.839(6)
P5 C29 1.828(5)
P5 C25 1.832(5)
P5 C27 1.837(5)
C1 C2 1.513(8)
C3 C4 1.538(7)
C5 C6 1.534(9)
C5' C6' 1.530(10)
C7 C8 1.477(8)
C9 C10 1.520(8)
C11 C12 1.511(9)
C13 C14 1.520(8)
C13' C14 1.516(10)
C15 C16 1.522(9)
C15' C16 1.507(10)
C17 C18 1.536(10)
C17' C18' 1.540(10)
C19 C20 1.489(9)
C21 C22 1.557(9)
C23 C24 1.497(8)
C25 C26 1.526(8)
C27 C28 1.521(7)
C29 C30 1.512(7)
